data_4022876
loop_
_publ_author_name
'Harry W. Gibson'
'Hong Wang'
'Carla Slebodnick'
'Joseph Merola'
'W. Scott Kassel'
'Arnold L. Rheingold'

_publ_contact_author_address
;Department of Chemistry (0212)
Virginia Tech
Blacksburg, VA 24061
;
_publ_contact_author_email hwgibson@vt.edu
_publ_contact_author_fax 540-231-8517
_publ_contact_author_name 'Gibson, Harry W.'
_publ_contact_author_phone 540-231-5902
_publ_section_title
;
 Isomeric 2,6-Pyridino-Cryptands Based on Dibenzo-24-crown-8
;
_journal_name_full 'Journal of Organic Chemistry'
_journal_page_first 3381
_journal_page_last 3393
_journal_paper_doi 10.1021/jo070030l
_journal_volume 72
_journal_year 2007
_chemical_formula_moiety 'C33 H37 K1 N1 O12, F6 P'
_chemical_formula_sum 'C33 H37 F6 K N O12 P'
_chemical_formula_weight 823.71
_chemical_name_common cs609
_chemical_name_systematic
; 
 ? 
;
_space_group_IT_number 2
_symmetry_cell_setting triclinic
_symmetry_space_group_name_Hall '-P 1'
_symmetry_space_group_name_H-M 'P -1'
_atom_sites_solution_hydrogens geom
_atom_sites_solution_primary direct
_atom_sites_solution_secondary difmap
_audit_creation_method SHELXL-97
_cell_angle_alpha 79.340(13)
_cell_angle_beta 87.826(11)
_cell_angle_gamma 66.575(15)
_cell_formula_units_Z 2
_cell_length_a 10.5112(15)
_cell_length_b 12.934(2)
_cell_length_c 14.7845(19)
_cell_measurement_reflns_used 1985
_cell_measurement_temperature 100(2)
_cell_measurement_theta_max 20.04
_cell_measurement_theta_min 1.38
_cell_volume 1811.1(5)
_computing_cell_refinement 'CrysAlis (Oxford Diffraction)'
_computing_data_collection 'CrysAlis (Oxford Diffraction)'
_computing_data_reduction 'CrysAlis (Oxford Diffraction)'
_computing_molecular_graphics 'Bruker SHELXTL'
_computing_publication_material 'Bruker SHELXTL'
_computing_structure_refinement 'SHELXL-97 (Sheldrick, 1997)'
_computing_structure_solution 'SHELXS-97 (Sheldrick, 1990)'
_diffrn_ambient_temperature 100(2)
_diffrn_detector CCD
_diffrn_detector_type 'Oxford Diffraction Sapphire 2 CCD'
_diffrn_measured_fraction_theta_full 0.996
_diffrn_measured_fraction_theta_max 0.996
_diffrn_measurement_device '\k-geometry diffractometer'
_diffrn_measurement_device_type 'Oxford Diffraction Xcalibur'
_diffrn_measurement_method 'phi and omega scans'
_diffrn_radiation_monochromator graphite
_diffrn_radiation_probe x-ray
_diffrn_radiation_type MoK\a
_diffrn_radiation_wavelength 0.71073
_diffrn_reflns_av_R_equivalents 0.0511
_diffrn_reflns_av_sigmaI/netI 0.1444
_diffrn_reflns_limit_h_max 12
_diffrn_reflns_limit_h_min -12
_diffrn_reflns_limit_k_max 15
_diffrn_reflns_limit_k_min -14
_diffrn_reflns_limit_l_max 17
_diffrn_reflns_limit_l_min -16
_diffrn_reflns_number 8978
_diffrn_reflns_theta_full 25.05
_diffrn_reflns_theta_max 25.05
_diffrn_reflns_theta_min 3.23
_diffrn_source 'fine-focus sealed tube'
_diffrn_source_current 40
_diffrn_source_voltage 50
_diffrn_standards_decay_% <2%
_diffrn_standards_interval_count 50
_diffrn_standards_number 2
_exptl_absorpt_coefficient_mu 0.285
_exptl_absorpt_correction_type none
_exptl_crystal_colour colorless
_exptl_crystal_density_diffrn 1.510
_exptl_crystal_density_method 'not measured'
_exptl_crystal_description 'thick plate'
_exptl_crystal_F_000 852
_exptl_crystal_size_max 0.17
_exptl_crystal_size_mid 0.10
_exptl_crystal_size_min 0.05
_refine_diff_density_max 0.852
_refine_diff_density_min -0.530
_refine_diff_density_rms 0.071
_refine_ls_extinction_method none
_refine_ls_goodness_of_fit_ref 0.925
_refine_ls_hydrogen_treatment constr
_refine_ls_matrix_type full
_refine_ls_number_parameters 484
_refine_ls_number_reflns 6401
_refine_ls_number_restraints 0
_refine_ls_restrained_S_all 0.925
_refine_ls_R_factor_all 0.1362
_refine_ls_R_factor_gt 0.0626
_refine_ls_shift/su_max 0.000
_refine_ls_shift/su_mean 0.000
_refine_ls_structure_factor_coef Fsqd
_refine_ls_weighting_details 'calc w=1/[\s^2^(Fo^2^)+(0.0366P)^2^+0.0000P] where P=(Fo^2^+2Fc^2^)/3'
_refine_ls_weighting_scheme calc
_refine_ls_wR_factor_gt 0.1011
_refine_ls_wR_factor_ref 0.1228
_reflns_number_gt 3394
_reflns_number_total 6401
_reflns_threshold_expression >2sigma(I)
_cod_data_source_file jo070030lrom20070106_120232.cif
_cod_data_source_block 4.KPF6
_cod_database_code 4022876

loop_
_symmetry_equiv_pos_as_xyz
'x, y, z'
'-x, -y, -z'

loop_
_atom_site_label
_atom_site_type_symbol
_atom_site_fract_x
_atom_site_fract_y
_atom_site_fract_z
_atom_site_U_iso_or_equiv
_atom_site_adp_type
_atom_site_occupancy
_atom_site_symmetry_multiplicity
_atom_site_calc_flag
_atom_site_refinement_flags
_atom_site_disorder_assembly
_atom_site_disorder_group
K1 K 0.28982(10) 0.58296(8) 0.27407(6) 0.0228(3) Uani 1 1 d . . .
P1 P 0.24326(13) 0.33578(10) 0.37875(8) 0.0238(3) Uani 1 1 d . . .
F1 F 0.3822(3) 0.3598(3) 0.36461(18) 0.0434(8) Uani 1 1 d . A .
F2 F 0.1056(3) 0.3154(3) 0.39215(19) 0.0555(9) Uani 1 1 d . A .
F3A F 0.2897(4) 0.2714(3) 0.4813(3) 0.0373(12) Uiso 0.788(7) 1 d P A 1
F4A F 0.1768(4) 0.4541(4) 0.4159(3) 0.0449(13) Uiso 0.788(7) 1 d P A 1
F5A F 0.1941(4) 0.4042(4) 0.2751(3) 0.0382(12) Uiso 0.788(7) 1 d P A 1
F6A F 0.3098(4) 0.2209(4) 0.3411(3) 0.0499(14) Uiso 0.788(7) 1 d P A 1
F3B F 0.3479(16) 0.2263(13) 0.4507(9) 0.039(5) Uiso 0.212(7) 1 d P A 2
F4B F 0.2097(18) 0.3979(17) 0.4646(13) 0.069(6) Uiso 0.212(7) 1 d P A 2
F5B F 0.1585(14) 0.4461(12) 0.3035(9) 0.028(4) Uiso 0.212(7) 1 d P A 2
F6B F 0.3030(19) 0.2706(18) 0.2935(14) 0.078(6) Uiso 0.212(7) 1 d P A 2
O1 O 0.4925(3) 0.6712(2) 0.25256(19) 0.0233(7) Uani 1 1 d . A .
O2 O 0.3834(3) 0.6267(3) 0.42900(19) 0.0255(8) Uani 1 1 d . A .
O3 O 0.1052(3) 0.7445(3) 0.37406(19) 0.0282(8) Uani 1 1 d . A .
O4 O 0.0322(3) 0.7393(2) 0.19832(18) 0.0209(7) Uani 1 1 d . A .
O5 O 0.7559(3) 0.6620(3) 0.20721(19) 0.0270(8) Uani 1 1 d . . .
O6 O 0.7380(3) 0.4426(3) 0.19253(19) 0.0245(7) Uani 1 1 d . . .
O7 O 0.4689(3) 0.4539(2) 0.14984(18) 0.0210(7) Uani 1 1 d . A .
O8 O 0.1903(3) 0.6059(2) 0.09283(18) 0.0202(7) Uani 1 1 d . A .
O9 O 0.4805(3) 0.8987(2) -0.16785(19) 0.0219(7) Uani 1 1 d . A .
O10 O 0.5723(3) 1.0010(3) -0.26751(19) 0.0257(8) Uani 1 1 d . A .
O11 O 0.0589(3) 0.9010(3) -0.22498(18) 0.0218(7) Uani 1 1 d . A .
O12 O -0.0171(3) 0.9094(3) -0.3668(2) 0.0349(9) Uani 1 1 d . A .
N1 N 0.2794(3) 0.9359(3) -0.2871(2) 0.0162(8) Uani 1 1 d . . .
C1 C 0.5160(5) 0.7238(4) 0.1671(3) 0.0198(10) Uani 1 1 d . . .
C2 C 0.6473(5) 0.7148(4) 0.1422(3) 0.0210(11) Uani 1 1 d . A .
C3 C 0.6675(4) 0.7644(4) 0.0551(3) 0.0203(10) Uani 1 1 d . . .
H3 H 0.7583 0.7579 0.0388 0.024 Uiso 1 1 calc R A .
C4 C 0.5581(4) 0.8237(4) -0.0096(3) 0.0172(10) Uani 1 1 d . A .
C5 C 0.4265(4) 0.8300(4) 0.0143(3) 0.0198(10) Uani 1 1 d . . .
H5 H 0.3505 0.8683 -0.0292 0.024 Uiso 1 1 calc R A .
C6 C 0.4069(4) 0.7796(4) 0.1027(3) 0.0206(11) Uani 1 1 d . A .
H6 H 0.3169 0.7836 0.1190 0.025 Uiso 1 1 calc R . .
C7 C 0.0069(4) 0.7816(4) 0.1052(3) 0.0195(10) Uani 1 1 d . . .
C8 C 0.0903(4) 0.7069(4) 0.0474(3) 0.0185(10) Uani 1 1 d . A .
C9 C 0.0677(4) 0.7381(4) -0.0458(3) 0.0207(11) Uani 1 1 d . . .
H9 H 0.1225 0.6874 -0.0845 0.025 Uiso 1 1 calc R A .
C10 C -0.0360(4) 0.8449(4) -0.0854(3) 0.0209(11) Uani 1 1 d . A .
C11 C -0.1113(5) 0.9177(4) -0.0280(3) 0.0254(11) Uani 1 1 d . . .
H11 H -0.1787 0.9912 -0.0539 0.030 Uiso 1 1 calc R A .
C12 C -0.0909(4) 0.8864(4) 0.0670(3) 0.0224(11) Uani 1 1 d . A .
H12 H -0.1450 0.9378 0.1054 0.027 Uiso 1 1 calc R . .
C13 C 0.5117(5) 0.7200(4) 0.3292(3) 0.0278(12) Uani 1 1 d . . .
H13A H 0.4349 0.7956 0.3290 0.033 Uiso 1 1 calc R A .
H13B H 0.6003 0.7303 0.3245 0.033 Uiso 1 1 calc R . .
C14 C 0.5134(5) 0.6376(4) 0.4162(3) 0.0298(12) Uani 1 1 d . A .
H14A H 0.5874 0.5614 0.4138 0.036 Uiso 1 1 calc R . .
H14B H 0.5352 0.6648 0.4696 0.036 Uiso 1 1 calc R . .
C15 C 0.2879(5) 0.7112(5) 0.4758(3) 0.0360(13) Uani 1 1 d . . .
H15A H 0.2831 0.7883 0.4472 0.043 Uiso 1 1 calc R A .
H15B H 0.3186 0.6954 0.5413 0.043 Uiso 1 1 calc R . .
C16 C 0.1489(5) 0.7069(4) 0.4690(3) 0.0329(13) Uani 1 1 d . A .
H16A H 0.1554 0.6277 0.4907 0.039 Uiso 1 1 calc R . .
H16B H 0.0823 0.7578 0.5069 0.039 Uiso 1 1 calc R . .
C17 C -0.0248(5) 0.7434(4) 0.3542(3) 0.0294(12) Uani 1 1 d . . .
H17A H -0.0942 0.7820 0.3973 0.035 Uiso 1 1 calc R A .
H17B H -0.0169 0.6635 0.3608 0.035 Uiso 1 1 calc R . .
C18 C -0.0684(5) 0.8056(4) 0.2571(3) 0.0236(11) Uani 1 1 d . A .
H18A H -0.1623 0.8120 0.2417 0.028 Uiso 1 1 calc R . .
H18B H -0.0698 0.8838 0.2492 0.028 Uiso 1 1 calc R . .
C19 C 0.8671(5) 0.5578(4) 0.1911(3) 0.0278(12) Uani 1 1 d . . .
H19A H 0.9566 0.5549 0.2127 0.033 Uiso 1 1 calc R . .
H19B H 0.8716 0.5567 0.1243 0.033 Uiso 1 1 calc R . .
C20 C 0.8437(5) 0.4558(4) 0.2411(3) 0.0297(12) Uani 1 1 d . . .
H20A H 0.9307 0.3862 0.2452 0.036 Uiso 1 1 calc R . .
H20B H 0.8150 0.4665 0.3044 0.036 Uiso 1 1 calc R . .
C21 C 0.6715(5) 0.3808(4) 0.2498(3) 0.0224(11) Uani 1 1 d . A .
H21A H 0.6152 0.4274 0.2942 0.027 Uiso 1 1 calc R . .
H21B H 0.7421 0.3095 0.2851 0.027 Uiso 1 1 calc R . .
C22 C 0.5798(4) 0.3513(4) 0.1930(3) 0.0208(11) Uani 1 1 d . . .
H22A H 0.6345 0.3095 0.1454 0.025 Uiso 1 1 calc R A .
H22B H 0.5416 0.3009 0.2328 0.025 Uiso 1 1 calc R . .
C23 C 0.3837(4) 0.4279(4) 0.0930(3) 0.0226(11) Uani 1 1 d . . .
H23A H 0.3314 0.3887 0.1319 0.027 Uiso 1 1 calc R A .
H23B H 0.4425 0.3756 0.0528 0.027 Uiso 1 1 calc R . .
C24 C 0.2851(4) 0.5353(4) 0.0353(3) 0.0224(11) Uani 1 1 d . A .
H24A H 0.3371 0.5774 -0.0002 0.027 Uiso 1 1 calc R . .
H24B H 0.2330 0.5164 -0.0089 0.027 Uiso 1 1 calc R . .
C25 C 0.5856(5) 0.8841(4) -0.1002(3) 0.0244(11) Uani 1 1 d . . .
H25A H 0.5826 0.9599 -0.0938 0.029 Uiso 1 1 calc R A .
H25B H 0.6788 0.8385 -0.1203 0.029 Uiso 1 1 calc R . .
C26 C 0.4880(5) 0.9597(4) -0.2501(3) 0.0182(10) Uani 1 1 d . . .
C27 C -0.0589(4) 0.8764(4) -0.1877(3) 0.0245(11) Uani 1 1 d . . .
H27A H -0.0645 0.8123 -0.2126 0.029 Uiso 1 1 calc R A .
H27B H -0.1465 0.9447 -0.2046 0.029 Uiso 1 1 calc R . .
C28 C 0.0643(5) 0.9163(4) -0.3164(3) 0.0193(10) Uani 1 1 d . . .
C29 C 0.3809(4) 0.9694(3) -0.3181(3) 0.0170(10) Uani 1 1 d . A .
C30 C 0.3879(5) 1.0165(4) -0.4094(3) 0.0214(11) Uani 1 1 d . . .
H30 H 0.4581 1.0440 -0.4277 0.026 Uiso 1 1 calc R A .
C31 C 0.2913(5) 1.0228(4) -0.4737(3) 0.0230(11) Uani 1 1 d . A .
H31 H 0.2958 1.0519 -0.5371 0.028 Uiso 1 1 calc R . .
C32 C 0.1877(4) 0.9855(4) -0.4429(3) 0.0191(10) Uani 1 1 d . . .
H32 H 0.1203 0.9873 -0.4849 0.023 Uiso 1 1 calc R A .
C33 C 0.1849(4) 0.9457(3) -0.3501(3) 0.0196(10) Uani 1 1 d . A .

loop_
_atom_site_aniso_label
_atom_site_aniso_U_11
_atom_site_aniso_U_22
_atom_site_aniso_U_33
_atom_site_aniso_U_23
_atom_site_aniso_U_13
_atom_site_aniso_U_12
K1 0.0273(6) 0.0215(6) 0.0197(6) -0.0049(4) 0.0008(4) -0.0092(5)
P1 0.0274(7) 0.0212(7) 0.0220(7) -0.0004(5) 0.0002(6) -0.0105(6)
F1 0.0310(17) 0.064(2) 0.0359(17) 0.0077(15) -0.0047(13) -0.0267(16)
F2 0.047(2) 0.081(2) 0.050(2) 0.0131(17) -0.0052(15) -0.0470(19)
O1 0.0330(19) 0.0219(18) 0.0190(17) -0.0021(14) -0.0011(14) -0.0156(15)
O2 0.0297(19) 0.0305(19) 0.0181(17) -0.0040(15) -0.0017(14) -0.0137(16)
O3 0.031(2) 0.042(2) 0.0185(18) -0.0087(15) 0.0044(15) -0.0203(17)
O4 0.0190(17) 0.0232(18) 0.0182(17) -0.0062(14) 0.0048(13) -0.0055(14)
O5 0.0273(19) 0.027(2) 0.0236(18) 0.0008(15) -0.0095(15) -0.0095(16)
O6 0.0261(19) 0.0303(19) 0.0206(17) -0.0002(14) -0.0036(14) -0.0163(16)
O7 0.0228(18) 0.0164(17) 0.0235(17) -0.0042(14) -0.0025(14) -0.0068(14)
O8 0.0196(17) 0.0177(17) 0.0178(17) -0.0045(14) 0.0030(14) -0.0013(14)
O9 0.0241(18) 0.0259(18) 0.0175(17) 0.0034(14) -0.0020(13) -0.0148(15)
O10 0.0272(19) 0.0282(19) 0.0260(19) 0.0000(15) 0.0019(15) -0.0178(16)
O11 0.0176(17) 0.0326(19) 0.0150(17) 0.0010(14) -0.0004(13) -0.0119(15)
O12 0.045(2) 0.054(2) 0.0170(18) 0.0038(16) -0.0082(16) -0.0345(19)
N1 0.018(2) 0.014(2) 0.017(2) -0.0025(16) 0.0028(17) -0.0070(17)
C1 0.028(3) 0.020(3) 0.017(2) -0.003(2) 0.002(2) -0.014(2)
C2 0.022(3) 0.020(3) 0.022(3) -0.003(2) -0.006(2) -0.010(2)
C3 0.012(2) 0.027(3) 0.024(3) -0.004(2) -0.002(2) -0.010(2)
C4 0.020(3) 0.016(2) 0.017(2) -0.0038(19) 0.001(2) -0.009(2)
C5 0.021(3) 0.017(2) 0.017(3) -0.002(2) 0.000(2) -0.004(2)
C6 0.018(3) 0.017(3) 0.024(3) -0.007(2) 0.008(2) -0.004(2)
C7 0.019(3) 0.019(3) 0.021(3) -0.001(2) 0.004(2) -0.009(2)
C8 0.017(2) 0.018(3) 0.021(3) -0.001(2) 0.001(2) -0.008(2)
C9 0.016(2) 0.027(3) 0.020(3) -0.008(2) 0.007(2) -0.007(2)
C10 0.016(2) 0.028(3) 0.019(3) 0.004(2) 0.000(2) -0.013(2)
C11 0.022(3) 0.019(3) 0.034(3) 0.001(2) -0.002(2) -0.009(2)
C12 0.021(3) 0.016(3) 0.028(3) -0.007(2) 0.005(2) -0.004(2)
C13 0.045(3) 0.029(3) 0.015(3) -0.011(2) 0.007(2) -0.019(3)
C14 0.031(3) 0.038(3) 0.022(3) -0.007(2) -0.005(2) -0.015(3)
C15 0.043(3) 0.050(4) 0.019(3) -0.016(3) 0.007(2) -0.019(3)
C16 0.045(3) 0.044(3) 0.012(3) -0.010(2) 0.006(2) -0.019(3)
C17 0.029(3) 0.038(3) 0.026(3) -0.017(2) 0.009(2) -0.014(2)
C18 0.024(3) 0.027(3) 0.023(3) -0.014(2) 0.010(2) -0.010(2)
C19 0.018(3) 0.030(3) 0.032(3) -0.003(2) -0.005(2) -0.007(2)
C20 0.032(3) 0.030(3) 0.028(3) -0.003(2) -0.010(2) -0.013(2)
C21 0.031(3) 0.020(3) 0.012(2) -0.002(2) -0.004(2) -0.006(2)
C22 0.018(3) 0.018(3) 0.019(2) 0.001(2) -0.003(2) -0.001(2)
C23 0.021(3) 0.023(3) 0.024(3) -0.009(2) 0.003(2) -0.008(2)
C24 0.022(3) 0.027(3) 0.015(3) -0.007(2) 0.003(2) -0.006(2)
C25 0.028(3) 0.027(3) 0.022(3) 0.004(2) -0.009(2) -0.017(2)
C26 0.021(3) 0.020(3) 0.015(3) -0.005(2) 0.004(2) -0.009(2)
C27 0.015(2) 0.029(3) 0.028(3) 0.005(2) 0.000(2) -0.011(2)
C28 0.025(3) 0.017(3) 0.016(3) -0.002(2) -0.004(2) -0.007(2)
C29 0.020(3) 0.012(2) 0.016(2) -0.0014(19) 0.0028(19) -0.004(2)
C30 0.021(3) 0.016(2) 0.020(3) 0.000(2) 0.003(2) -0.001(2)
C31 0.026(3) 0.024(3) 0.014(2) -0.001(2) 0.008(2) -0.006(2)
C32 0.019(3) 0.023(3) 0.014(2) -0.005(2) -0.0034(19) -0.006(2)
C33 0.021(3) 0.010(2) 0.024(3) -0.007(2) 0.002(2) -0.001(2)

loop_
_atom_type_symbol
_atom_type_description
_atom_type_scat_dispersion_real
_atom_type_scat_dispersion_imag
_atom_type_scat_source
C C 0.0033 0.0016 'International Tables Vol C Tables 4.2.6.8 and 6.1.1.4'
H H 0.0000 0.0000 'International Tables Vol C Tables 4.2.6.8 and 6.1.1.4'
N N 0.0061 0.0033 'International Tables Vol C Tables 4.2.6.8 and 6.1.1.4'
O O 0.0106 0.0060 'International Tables Vol C Tables 4.2.6.8 and 6.1.1.4'
F F 0.0171 0.0103 'International Tables Vol C Tables 4.2.6.8 and 6.1.1.4'
P P 0.1023 0.0942 'International Tables Vol C Tables 4.2.6.8 and 6.1.1.4'
K K 0.2009 0.2494 'International Tables Vol C Tables 4.2.6.8 and 6.1.1.4'

loop_
_geom_angle_atom_site_label_1
_geom_angle_atom_site_label_2
_geom_angle_atom_site_label_3
_geom_angle
F5B K1 F1 50.8(3)
F5B K1 O2 116.1(3)
F1 K1 O2 85.98(9)
F5B K1 O1 164.1(3)
F1 K1 O1 114.13(9)
O2 K1 O1 62.30(9)
F5B K1 O4 82.0(3)
F1 K1 O4 132.68(9)
O2 K1 O4 116.65(9)
O1 K1 O4 113.19(9)
F5B K1 O3 94.5(4)
F1 K1 O3 114.52(9)
O2 K1 O3 59.52(9)
O1 K1 O3 97.30(9)
O4 K1 O3 58.87(8)
F5B K1 O8 79.5(3)
F1 K1 O8 111.07(9)
O2 K1 O8 162.46(9)
O1 K1 O8 105.10(9)
O4 K1 O8 54.88(8)
O3 K1 O8 113.69(9)
F5B K1 O7 92.0(4)
F1 K1 O7 75.27(8)
O2 K1 O7 123.53(9)
O1 K1 O7 77.78(8)
O4 K1 O7 115.01(9)
O3 K1 O7 170.20(9)
O8 K1 O7 60.38(8)
F1 K1 F5A 47.01(9)
O2 K1 F5A 124.31(11)
O1 K1 F5A 152.63(11)
O4 K1 F5A 88.29(10)
O3 K1 F5A 108.65(11)
O8 K1 F5A 72.68(10)
O7 K1 F5A 77.74(11)
F5B K1 F4A 35.1(3)
F1 K1 F4A 45.39(10)
O2 K1 F4A 81.07(10)
O1 K1 F4A 140.75(11)
O4 K1 F4A 94.91(10)
O3 K1 F4A 73.61(10)
O8 K1 F4A 113.57(10)
O7 K1 F4A 115.55(10)
F5A K1 F4A 45.99(11)
F6A P1 F2 88.6(2)
F2 P1 F4B 89.5(6)
F6A P1 F3A 92.0(2)
F2 P1 F3A 88.68(18)
F4B P1 F3A 56.2(7)
F2 P1 F5B 87.1(5)
F4B P1 F5B 96.7(9)
F6A P1 F4A 179.0(2)
F2 P1 F4A 92.22(19)
F3A P1 F4A 88.6(2)
F6A P1 F1 92.51(19)
F2 P1 F1 178.69(18)
F4B P1 F1 89.9(6)
F3A P1 F1 91.94(18)
F5B P1 F1 91.8(5)
F4A P1 F1 86.65(18)
F6A P1 F5A 89.4(2)
F2 P1 F5A 91.27(18)
F3A P1 F5A 178.6(2)
F4A P1 F5A 90.0(2)
F1 P1 F5A 88.08(17)
F2 P1 F6B 99.3(7)
F4B P1 F6B 170.7(9)
F5B P1 F6B 86.6(8)
F1 P1 F6B 81.3(7)
F2 P1 F3B 100.4(5)
F4B P1 F3B 84.7(8)
F5B P1 F3B 172.4(7)
F1 P1 F3B 80.7(5)
F6B P1 F3B 90.9(9)
P1 F1 K1 103.90(13)
P1 F4A K1 95.91(16)
P1 F5A K1 98.88(18)
P1 F5B K1 109.8(6)
C1 O1 C13 114.7(3)
C1 O1 K1 121.1(2)
C13 O1 K1 115.1(2)
C15 O2 C14 112.6(4)
C15 O2 K1 118.7(3)
C14 O2 K1 112.4(2)
C17 O3 C16 114.2(3)
C17 O3 K1 102.9(2)
C16 O3 K1 108.1(3)
C7 O4 C18 115.3(3)
C7 O4 K1 123.1(2)
C18 O4 K1 119.1(2)
C2 O5 C19 117.4(3)
C21 O6 C20 112.5(3)
C23 O7 C22 110.4(3)
C23 O7 K1 106.4(2)
C22 O7 K1 114.6(2)
C8 O8 C24 115.6(3)
C8 O8 K1 122.0(2)
C24 O8 K1 116.4(2)
C26 O9 C25 114.1(3)
C28 O11 C27 114.9(3)
C29 N1 C33 116.5(4)
C2 C1 C6 119.2(4)
C2 C1 O1 121.6(4)
C6 C1 O1 119.0(4)
C3 C2 C1 120.0(4)
C3 C2 O5 120.6(4)
C1 C2 O5 119.3(4)
C2 C3 C4 121.5(4)
C5 C4 C3 118.7(4)
C5 C4 C25 122.6(4)
C3 C4 C25 118.6(4)
C4 C5 C6 119.3(4)
C1 C6 C5 121.2(4)
C12 C7 O4 125.1(4)
C12 C7 C8 119.7(4)
O4 C7 C8 115.2(4)
C9 C8 O8 125.3(4)
C9 C8 C7 119.6(4)
O8 C8 C7 115.0(4)
C8 C9 C10 120.7(4)
C11 C10 C9 118.4(4)
C11 C10 C27 122.1(4)
C9 C10 C27 119.5(4)
C10 C11 C12 121.5(4)
C7 C12 C11 119.9(4)
O1 C13 C14 107.2(4)
O2 C14 C13 112.1(4)
O2 C15 C16 108.1(4)
O3 C16 C15 106.3(4)
O3 C17 C18 107.6(4)
O4 C18 C17 106.7(4)
O5 C19 C20 110.1(4)
O6 C20 C19 109.1(4)
O6 C21 C22 110.3(3)
O7 C22 C21 109.7(4)
O7 C23 C24 109.9(4)
O8 C24 C23 109.8(3)
O9 C25 C4 108.8(3)
O10 C26 O9 124.0(4)
O10 C26 C29 123.7(4)
O9 C26 C29 112.3(4)
O11 C27 C10 107.0(3)
O12 C28 O11 124.8(4)
O12 C28 C33 123.1(4)
O11 C28 C33 112.0(4)
N1 C29 C30 123.2(4)
N1 C29 C26 118.0(4)
C30 C29 C26 118.8(4)
C31 C30 C29 119.2(4)
C30 C31 C32 118.2(4)
C33 C32 C31 118.5(4)
N1 C33 C32 124.3(4)
N1 C33 C28 117.6(4)
C32 C33 C28 118.0(4)

loop_
_geom_bond_atom_site_label_1
_geom_bond_atom_site_label_2
_geom_bond_distance
K1 F5B 2.616(13)
K1 F1 2.740(3)
K1 O2 2.761(3)
K1 O1 2.773(3)
K1 O4 2.777(3)
K1 O3 2.831(3)
K1 O8 2.834(3)
K1 O7 2.842(3)
K1 F5A 2.863(4)
K1 F4A 2.946(4)
P1 F6A 1.568(4)
P1 F2 1.570(3)
P1 F4B 1.580(16)
P1 F3A 1.580(4)
P1 F5B 1.595(12)
P1 F4A 1.601(4)
P1 F1 1.608(3)
P1 F5A 1.610(4)
P1 F6B 1.614(17)
P1 F3B 1.625(14)
O1 C1 1.383(5)
O1 C13 1.451(5)
O2 C15 1.427(5)
O2 C14 1.431(5)
O3 C17 1.414(5)
O3 C16 1.427(5)
O4 C7 1.378(5)
O4 C18 1.447(4)
O5 C2 1.383(5)
O5 C19 1.444(5)
O6 C21 1.411(5)
O6 C20 1.427(5)
O7 C23 1.422(5)
O7 C22 1.428(5)
O8 C8 1.378(5)
O8 C24 1.431(4)
O9 C26 1.339(5)
O9 C25 1.451(5)
O10 C26 1.202(5)
O11 C28 1.331(5)
O11 C27 1.460(5)
O12 C28 1.196(5)
N1 C29 1.339(5)
N1 C33 1.341(5)
C1 C2 1.379(6)
C1 C6 1.383(6)
C2 C3 1.378(6)
C3 C4 1.391(6)
C4 C5 1.389(6)
C4 C25 1.501(5)
C5 C6 1.396(5)
C7 C12 1.367(6)
C7 C8 1.416(6)
C8 C9 1.365(6)
C9 C10 1.411(6)
C10 C11 1.373(6)
C10 C27 1.495(6)
C11 C12 1.387(6)
C13 C14 1.507(6)
C15 C16 1.492(6)
C17 C18 1.499(6)
C19 C20 1.492(6)
C21 C22 1.501(6)
C23 C24 1.489(6)
C26 C29 1.491(6)
C28 C33 1.505(6)
C29 C30 1.386(5)
C30 C31 1.385(6)
C31 C32 1.387(6)
C32 C33 1.377(5)
